data_9005380
loop_
_publ_author_name
'Vortmann, S.'
'Rius, J.'
'Marler, B.'
'Gies, H.'

_publ_section_title
;
 Structure solution from powder data of the hydrous layer
 silicate kanemite, a precursor of the industrial ion exchanger SKS-6
;
_journal_name_full 'European Journal of Mineralogy'
_journal_page_first 125
_journal_page_last 134
_journal_volume 11
_journal_year 1999
_chemical_formula_sum 'H6 Na O8 Si2'
_chemical_name_mineral Kanemite
_space_group_IT_number 60
_symmetry_space_group_name_Hall '-P 2n 2ab'
_symmetry_space_group_name_H-M 'P b c n'
_cell_angle_alpha 90
_cell_angle_beta 90
_cell_angle_gamma 90
_cell_formula_units_Z 4
_cell_length_a 4.946
_cell_length_b 20.510
_cell_length_c 7.277
_cell_volume 738.197
_database_code_amcsd 0006765
_exptl_crystal_density_diffrn 1.918
_cod_original_formula_sum 'Si2 O8 Na H6'
_cod_database_code 9005380

loop_
_space_group_symop_operation_xyz
x,y,z
x,-y,1/2+z
-x,y,1/2-z
1/2-x,1/2+y,z
1/2+x,1/2-y,-z
1/2+x,1/2+y,1/2-z
1/2-x,1/2-y,1/2+z
-x,-y,-z

loop_
_atom_site_label
_atom_site_fract_x
_atom_site_fract_y
_atom_site_fract_z
_atom_site_U_iso_or_equiv
_atom_site_type_symbol
_atom_site_attached_hydrogens
Si 0.04640 0.29230 -0.03820 0.01400 Si 0
O1 0.00000 0.68880 0.25000 0.02500 O 0
O2 0.35750 0.26730 -0.01510 0.02500 O 0
O3 0.00360 0.35810 0.07800 0.02500 O 0
Na 0.00000 0.01280 0.25000 0.03400 Na 0
Wat4 0.01317 0.07800 -0.02900 0.04400 O 2
Wat5 0.00000 0.53960 0.25000 0.12000 O 2

loop_
_cod_changelog_entry_id
_cod_changelog_entry_author
_cod_changelog_entry_date
_cod_changelog_entry_text
1
;cod-tools version 3.8.0
Id: cif_guess_AMCSD_atom_types 9574 2023-05-10 09:00:05Z saulius
;
2023-05-10T18:50:01+03:00
;Derived atom types and hydrogen counts
from atom names that follow the AMCSD naming convention
(Wat == water, O-H == hydroxyl).
;

loop_
_cod_related_entry_id
_cod_related_entry_database
_cod_related_entry_code
1 AMCSD 0006765
